data_7236343
loop_
_publ_author_name
'Chinnam, Parameswara Rao'
'Chatare, Vijay'
'Chereddy, Sumanth'
'Mantravadi, Ramya'
'Gau, Michael'
'Schwab, Joe'
'Wunder, Stephanie L.'

_publ_section_title
;
 Multi-ionic lithium salts increase lithium ion transference numbers in
 ionic liquid gel separators
;
_journal_issue 37
_journal_name_full 'Journal of Materials Chemistry A'
_journal_page_first 14380
_journal_paper_doi 10.1039/C6TA05499D
_journal_volume 4
_journal_year 2016
_chemical_formula_moiety 'C48 H72 F12 N4 O16 S4 Si8'
_chemical_formula_sum 'C48 H72 F12 N4 O16 S4 Si8'
_chemical_formula_weight 1542.05
_chemical_melting_point ?
_chemical_name_common 4merNH-TFSI
_space_group_crystal_system triclinic
_space_group_IT_number 2
_space_group_name_Hall '-P 1'
_space_group_name_H-M_alt 'P -1'
_atom_sites_solution_hydrogens geom
_audit_creation_method SHELXL-2014/7
_audit_update_record
;
2016-06-29 deposited with the CCDC.
2016-08-19 downloaded from the CCDC.
;
_cell_angle_alpha 89.699(14)
_cell_angle_beta 85.466(5)
_cell_angle_gamma 78.305(4)
_cell_formula_units_Z 2
_cell_length_a 11.371(3)
_cell_length_b 16.642(4)
_cell_length_c 19.433(5)
_cell_measurement_reflns_used 5984
_cell_measurement_temperature 100(2)
_cell_measurement_theta_max 23.95
_cell_measurement_theta_min 2.42
_cell_volume 3589.6(16)
_computing_cell_refinement 'SAINT (Bruker-AXS)'
_computing_data_collection 'COSMO (Bruker-AXS)'
_computing_data_reduction 'SADABS (Bruker-AXS)'
_computing_molecular_graphics XP
_computing_publication_material 'APEX2 Report Generator (Bruker-AXS)'
_computing_structure_refinement 'SHELXL-2014/7 (Sheldrick, 2014)'
_computing_structure_solution 'SHELXS-97 (Sheldrick, 2008)'
_diffrn_ambient_temperature 100(2)
_diffrn_detector_area_resol_mean 8.333
_diffrn_measured_fraction_theta_full 0.998
_diffrn_measured_fraction_theta_max 0.998
_diffrn_measurement_device_type 'Kappa APEX II DUO'
_diffrn_measurement_method 'omega scans'
_diffrn_radiation_type MoK\a
_diffrn_radiation_wavelength 0.71073
_diffrn_reflns_av_R_equivalents 0.0451
_diffrn_reflns_av_unetI/netI 0.0583
_diffrn_reflns_Laue_measured_fraction_full 0.998
_diffrn_reflns_Laue_measured_fraction_max 0.998
_diffrn_reflns_limit_h_max 12
_diffrn_reflns_limit_h_min -12
_diffrn_reflns_limit_k_max 18
_diffrn_reflns_limit_k_min -18
_diffrn_reflns_limit_l_max 20
_diffrn_reflns_limit_l_min -21
_diffrn_reflns_number 28461
_diffrn_reflns_point_group_measured_fraction_full 0.998
_diffrn_reflns_point_group_measured_fraction_max 0.998
_diffrn_reflns_theta_full 23.256
_diffrn_reflns_theta_max 23.256
_diffrn_reflns_theta_min 1.051
_diffrn_source 'fine-focused sealed tube'
_exptl_absorpt_coefficient_mu 0.358
_exptl_absorpt_correction_T_max .7456
_exptl_absorpt_correction_T_min .6541
_exptl_absorpt_correction_type multi-scan
_exptl_absorpt_process_details
;
40468 Corrected reflections written to file mo_2250_0m.hkl
 Estimated minimum and maximum transmission:  0.6541  0.7456
 The ratio of these values is more reliable than their absolute values!
 Additional spherical absorption correction applied with mu*r =  0.2000
 Lambda/2 correction factor = 0.00150
;
_exptl_crystal_colour colorless
_exptl_crystal_density_diffrn 1.427
_exptl_crystal_density_meas ?
_exptl_crystal_description plate
_exptl_crystal_F_000 1600
_exptl_crystal_recrystallization_method 'Vapour deposition'
_exptl_crystal_size_max .335
_exptl_crystal_size_mid .19
_exptl_crystal_size_min .07
_refine_diff_density_max 1.279
_refine_diff_density_min -0.656
_refine_diff_density_rms 0.094
_refine_ls_extinction_method none
_refine_ls_goodness_of_fit_ref 1.047
_refine_ls_hydrogen_treatment constr
_refine_ls_matrix_type full
_refine_ls_number_parameters 837
_refine_ls_number_reflns 10298
_refine_ls_number_restraints 1
_refine_ls_restrained_S_all 1.048
_refine_ls_R_factor_all 0.1137
_refine_ls_R_factor_gt 0.0759
_refine_ls_shift/su_max 0.000
_refine_ls_shift/su_mean 0.000
_refine_ls_structure_factor_coef Fsqd
_refine_ls_weighting_details 'w=1/[\s^2^(Fo^2^)+(0.1054P)^2^+11.3886P] where P=(Fo^2^+2Fc^2^)/3'
_refine_ls_weighting_scheme calc
_refine_ls_wR_factor_gt 0.1930
_refine_ls_wR_factor_ref 0.2185
_reflns_Friedel_coverage 0.000
_reflns_number_gt 7086
_reflns_number_total 10298
_reflns_threshold_expression 'I > 2\s(I)'
_cod_data_source_file c6ta05499d2.cif
_cod_data_source_block solve1
_cod_depositor_comments
;
The following automatic conversions were performed:

data item '_chemical_melting_point' value 'not determined' was
changed to '?' -- the value is undefined or not given.

data item '_exptl_crystal_density_meas' value 'not measured' was
changed to '?' -- the value is perceived as not measured.

Automatic conversion script
Id: cif_fix_values 6909 2019-04-08 15:41:33Z antanas 
;
_cod_original_cell_volume 3589.5(15)
_cod_database_code 7236343
_shelx_shelxl_version_number 2014/7
_shelx_space_group_comment
;
The symmetry employed for this shelxl refinement is uniquely defined
by the following loop, which should always be used as a source of
symmetry information in preference to the above space-group names.
They are only intended as comments.
;

loop_
_space_group_symop_operation_xyz
'x, y, z'
'-x, -y, -z'

loop_
_atom_site_label
_atom_site_type_symbol
_atom_site_fract_x
_atom_site_fract_y
_atom_site_fract_z
_atom_site_U_iso_or_equiv
_atom_site_adp_type
_atom_site_occupancy
_atom_site_site_symmetry_order
_atom_site_calc_flag
_atom_site_refinement_flags_posn
_atom_site_refinement_flags_adp
Si1 Si -0.01873(13) 0.50725(9) 0.19917(8) 0.0256(4) Uani 1 1 d . .
Si2 Si 0.26405(13) 0.27975(9) 0.21293(8) 0.0261(4) Uani 1 1 d . .
Si3 Si 0.25769(13) 0.47165(9) 0.22065(8) 0.0255(4) Uani 1 1 d . .
Si4 Si -0.01785(13) 0.31816(10) 0.21570(8) 0.0259(4) Uani 1 1 d . .
Si5 Si 0.25556(14) 0.55882(10) 0.36171(9) 0.0322(4) Uani 1 1 d . .
S8 S -0.14334(17) -0.04529(12) 0.43717(10) 0.0525(5) Uani 1 1 d . .
Si7 Si -0.23941(16) 0.57556(12) 0.30161(10) 0.0443(5) Uani 1 1 d . .
Si8 Si -0.06617(16) 0.27465(11) 0.36764(9) 0.0388(5) Uani 1 1 d . .
Si9 Si 0.44290(17) 0.22955(12) 0.32155(11) 0.0480(5) Uani 1 1 d . .
C11 C -0.0604(5) 0.5616(4) 0.1186(3) 0.0333(14) Uani 1 1 d . .
C12 C -0.1211(5) 0.5285(4) 0.0700(3) 0.0411(16) Uani 1 1 d . .
H12 H -0.1405 0.4761 0.0772 0.049 Uiso 1 1 calc R U
C16 C -0.0299(6) 0.6378(4) 0.1048(4) 0.0486(19) Uani 1 1 d . .
H16 H 0.0124 0.6608 0.1373 0.058 Uiso 1 1 calc R U
C14 C -0.1218(6) 0.6463(6) -0.0011(4) 0.067(3) Uani 1 1 d . .
H14 H -0.1432 0.6748 -0.0422 0.080 Uiso 1 1 calc R U
C13 C -0.1536(6) 0.5720(5) 0.0109(4) 0.055(2) Uani 1 1 d . .
H13 H -0.1979 0.5502 -0.0213 0.067 Uiso 1 1 calc R U
C15 C -0.0599(6) 0.6808(5) 0.0448(4) 0.063(2) Uani 1 1 d . .
H15 H -0.0382 0.7322 0.0359 0.076 Uiso 1 1 calc R U
C21 C 0.3372(5) 0.2263(3) 0.1333(3) 0.0275(13) Uani 1 1 d . .
C25 C 0.4568(5) 0.2209(4) 0.0246(3) 0.0383(15) Uani 1 1 d . .
H25 H 0.5016 0.2476 -0.0083 0.046 Uiso 1 1 calc R U
C26 C 0.4016(5) 0.2627(4) 0.0830(3) 0.0311(14) Uani 1 1 d . .
H26 H 0.4077 0.3183 0.0891 0.037 Uiso 1 1 calc R U
C23 C 0.3833(7) 0.1037(4) 0.0599(4) 0.059(2) Uani 1 1 d . .
H23 H 0.3748 0.0491 0.0515 0.071 Uiso 1 1 calc R U
C24 C 0.4482(6) 0.1414(4) 0.0134(4) 0.0477(18) Uani 1 1 d . .
H24 H 0.4876 0.1128 -0.0269 0.057 Uiso 1 1 calc R U
C22 C 0.3290(6) 0.1450(4) 0.1198(4) 0.0508(19) Uani 1 1 d . .
H22 H 0.2853 0.1174 0.1526 0.061 Uiso 1 1 calc R U
C31 C 0.3557(5) 0.5129(3) 0.1546(3) 0.0304(14) Uani 1 1 d . .
C32 C 0.4768(5) 0.4768(4) 0.1444(4) 0.0432(17) Uani 1 1 d . .
H32 H 0.5080 0.4304 0.1711 0.052 Uiso 1 1 calc R U
C34 C 0.5110(7) 0.5742(5) 0.0583(4) 0.055(2) Uani 1 1 d . .
H34 H 0.5639 0.5959 0.0263 0.066 Uiso 1 1 calc R U
C33 C 0.5542(6) 0.5068(5) 0.0960(4) 0.0525(19) Uani 1 1 d . .
H33 H 0.6366 0.4803 0.0894 0.063 Uiso 1 1 calc R U
C36 C 0.3151(6) 0.5788(4) 0.1142(3) 0.0434(17) Uani 1 1 d . .
H36 H 0.2320 0.6039 0.1188 0.052 Uiso 1 1 calc R U
C35 C 0.3917(6) 0.6104(4) 0.0666(4) 0.0519(19) Uani 1 1 d . .
H35 H 0.3610 0.6570 0.0401 0.062 Uiso 1 1 calc R U
C41 C -0.0860(5) 0.2631(4) 0.1528(3) 0.0303(14) Uani 1 1 d . .
C42 C -0.2045(6) 0.2938(5) 0.1378(4) 0.058(2) Uani 1 1 d . .
H42 H -0.2473 0.3438 0.1588 0.070 Uiso 1 1 calc R U
C44 C -0.2030(7) 0.1827(6) 0.0626(4) 0.062(2) Uani 1 1 d . .
H44 H -0.2441 0.1545 0.0330 0.075 Uiso 1 1 calc R U
C46 C -0.0281(7) 0.1929(5) 0.1194(4) 0.0543(19) Uani 1 1 d . .
H46 H 0.0536 0.1712 0.1272 0.065 Uiso 1 1 calc R U
C45 C -0.0860(8) 0.1512(5) 0.0735(5) 0.073(3) Uani 1 1 d . .
H45 H -0.0441 0.1022 0.0506 0.088 Uiso 1 1 calc R U
C83A C -0.2605(7) 0.2530(6) 0.0932(5) 0.070(2) Uani 1 1 d . .
H83A H -0.3414 0.2751 0.0838 0.084 Uiso 1 1 calc R U
O3 O 0.2819(3) 0.3735(2) 0.2105(2) 0.0319(10) Uani 1 1 d . .
O2 O 0.1186(3) 0.5117(2) 0.2109(2) 0.0284(9) Uani 1 1 d . .
O1 O -0.0316(3) 0.4131(2) 0.1922(2) 0.0320(9) Uani 1 1 d . .
O4 O 0.1223(3) 0.2764(2) 0.2186(2) 0.0289(9) Uani 1 1 d . .
O5 O -0.1006(3) 0.5502(2) 0.2654(2) 0.0334(10) Uani 1 1 d . .
O6 O 0.2885(3) 0.4919(2) 0.2971(2) 0.0321(9) Uani 1 1 d . .
O7 O -0.0860(3) 0.3144(2) 0.2911(2) 0.0339(10) Uani 1 1 d . .
O8 O 0.3190(4) 0.2359(3) 0.2804(2) 0.0387(10) Uani 1 1 d . .
C84 C -0.1160(6) -0.1552(5) 0.4202(4) 0.0475(18) Uani 1 1 d . .
C83 C -0.0481(10) 0.0200(5) 0.3252(4) 0.077(3) Uani 1 1 d . .
H83B H -0.1051 -0.0056 0.3011 0.093 Uiso 1 1 calc R U
H83C H 0.0316 0.0061 0.2988 0.093 Uiso 1 1 calc R U
N8 N -0.0384(6) -0.0133(4) 0.3944(3) 0.0604(17) Uani 1 1 d . .
H8 H 0.0299 -0.0157 0.4136 0.072 Uiso 1 1 calc R U
O81 O -0.1259(5) -0.0413(3) 0.5082(3) 0.0661(15) Uani 1 1 d . .
O82 O -0.2546(5) -0.0160(4) 0.4116(3) 0.0796(18) Uani 1 1 d . .
F81 F -0.0081(3) -0.1902(2) 0.4373(2) 0.0562(11) Uani 1 1 d . .
F83 F -0.1219(4) -0.1706(3) 0.3541(2) 0.0696(13) Uani 1 1 d . .
F82 F -0.1961(4) -0.1888(3) 0.4572(3) 0.0746(14) Uani 1 1 d . .
C71 C -0.3054(8) 0.6796(5) 0.2691(5) 0.080(3) Uani 1 1 d . .
H71A H -0.3727 0.7054 0.3023 0.096 Uiso 1 1 calc R U
H71B H -0.2432 0.7135 0.2685 0.096 Uiso 1 1 calc R U
C72 C -0.3513(8) 0.6819(5) 0.1987(5) 0.079(3) Uani 1 1 d . .
H72A H -0.4205 0.6539 0.2002 0.095 Uiso 1 1 calc R U
H72B H -0.2871 0.6512 0.1658 0.095 Uiso 1 1 calc R U
C73 C -0.3916(9) 0.7709(7) 0.1720(6) 0.111(4) Uani 1 1 d D .
H73A H -0.4311 0.7702 0.1285 0.133 Uiso 1 1 calc R U
H73B H -0.4493 0.8044 0.2067 0.133 Uiso 1 1 calc R U
N7 N -0.2857(8) 0.8044(6) 0.1607(4) 0.101(3) Uani 1 1 d D .
H7 H -0.2263 0.7799 0.1315 0.121 Uiso 1 1 calc R U
S7 S -0.2731(2) 0.89014(18) 0.20254(13) 0.0818(7) Uani 1 1 d . .
O71 O -0.3450(6) 0.9046(6) 0.2640(3) 0.119(3) Uani 1 1 d . .
O72 O -0.1491(7) 0.8828(6) 0.2017(5) 0.141(3) Uani 1 1 d . .
C51 C 0.2402(6) 0.6654(4) 0.3276(4) 0.0439(17) Uani 1 1 d . .
H51A H 0.2314 0.7036 0.3675 0.053 Uiso 1 1 calc R U
H51B H 0.3163 0.6691 0.3005 0.053 Uiso 1 1 calc R U
C53 C 0.1245(6) 0.7845(4) 0.2621(4) 0.0471(17) Uani 1 1 d . .
H53A H 0.0518 0.8005 0.2363 0.056 Uiso 1 1 calc R U
H53B H 0.1122 0.8191 0.3044 0.056 Uiso 1 1 calc R U
C52 C 0.1368(6) 0.6956(4) 0.2828(4) 0.0445(17) Uani 1 1 d . .
H52A H 0.1489 0.6610 0.2406 0.053 Uiso 1 1 calc R U
H52B H 0.0607 0.6884 0.3082 0.053 Uiso 1 1 calc R U
C54 C 0.1698(9) 0.9370(5) 0.1403(5) 0.068(2) Uani 1 1 d . .
N5 N 0.2267(5) 0.8015(4) 0.2202(3) 0.0535(16) Uani 1 1 d . .
H5 H 0.2947 0.7979 0.2399 0.064 Uiso 1 1 calc R U
S5 S 0.2260(2) 0.82616(12) 0.14143(11) 0.0626(6) Uani 1 1 d . .
O52 O 0.3467(6) 0.8193(4) 0.1132(3) 0.094(2) Uani 1 1 d . .
O51 O 0.1409(6) 0.7934(4) 0.1094(3) 0.085(2) Uani 1 1 d . .
F53 F 0.2360(6) 0.9736(3) 0.1792(3) 0.1044(19) Uani 1 1 d . .
F52 F 0.0592(5) 0.9565(3) 0.1672(3) 0.0939(17) Uani 1 1 d . .
F51 F 0.1753(6) 0.9653(3) 0.0774(3) 0.1031(19) Uani 1 1 d . .
C91 C 0.4854(7) 0.1206(5) 0.3474(5) 0.065(2) Uani 1 1 d . .
H91A H 0.5038 0.0853 0.3056 0.077 Uiso 1 1 calc R U
H91B H 0.5591 0.1130 0.3727 0.077 Uiso 1 1 calc R U
C92 C 0.3881(7) 0.0955(5) 0.3915(5) 0.067(2) Uani 1 1 d . .
H92A H 0.3166 0.1001 0.3647 0.081 Uiso 1 1 calc R U
H92B H 0.3657 0.1343 0.4311 0.081 Uiso 1 1 calc R U
C94 C 0.4459(8) -0.1968(5) 0.4382(4) 0.059(2) Uani 1 1 d . .
C93 C 0.4196(9) 0.0073(6) 0.4198(5) 0.088(3) Uani 1 1 d . .
H93A H 0.4919 0.0018 0.4460 0.106 Uiso 1 1 calc R U
H93B H 0.3521 -0.0025 0.4520 0.106 Uiso 1 1 calc R U
S9 S 0.3746(2) -0.13118(13) 0.37055(12) 0.0653(6) Uani 1 1 d . .
O92 O 0.4134(5) -0.1749(3) 0.3089(3) 0.0661(15) Uani 1 1 d . .
O91 O 0.2551(6) -0.1148(4) 0.3937(3) 0.094(2) Uani 1 1 d . .
F93 F 0.4228(5) -0.2693(3) 0.4390(3) 0.0788(14) Uani 1 1 d . .
F92 F 0.5656(5) -0.2054(3) 0.4274(3) 0.0908(17) Uani 1 1 d . .
F91 F 0.4141(5) -0.1613(3) 0.4998(3) 0.0948(17) Uani 1 1 d . .
C8A C 0.3804(6) 0.5400(4) 0.4191(3) 0.0456(17) Uani 1 1 d . .
H8AA H 0.3911 0.4838 0.4364 0.068 Uiso 1 1 calc R U
H8AB H 0.3614 0.5788 0.4581 0.068 Uiso 1 1 calc R U
H8AC H 0.4549 0.5475 0.3933 0.068 Uiso 1 1 calc R U
C5A C 0.4053(7) 0.3008(4) 0.3966(4) 0.060(2) Uani 1 1 d . .
H5AA H 0.3714 0.3561 0.3808 0.091 Uiso 1 1 calc R U
H5AB H 0.4784 0.3020 0.4198 0.091 Uiso 1 1 calc R U
H5AC H 0.3461 0.2822 0.4290 0.091 Uiso 1 1 calc R U
C7A C 0.1146(6) 0.5459(5) 0.4104(4) 0.0512(18) Uani 1 1 d . .
H7AA H 0.0509 0.5493 0.3787 0.077 Uiso 1 1 calc R U
H7AB H 0.0906 0.5893 0.4457 0.077 Uiso 1 1 calc R U
H7AC H 0.1274 0.4923 0.4328 0.077 Uiso 1 1 calc R U
C6A C 0.5651(7) 0.2565(6) 0.2621(5) 0.081(3) Uani 1 1 d . .
H6AA H 0.5702 0.2265 0.2183 0.121 Uiso 1 1 calc R U
H6AB H 0.6420 0.2415 0.2831 0.121 Uiso 1 1 calc R U
H6AC H 0.5475 0.3156 0.2535 0.121 Uiso 1 1 calc R U
C3A C 0.0530(7) 0.3165(6) 0.4054(4) 0.071(3) Uani 1 1 d . .
H3AA H 0.1301 0.2967 0.3786 0.107 Uiso 1 1 calc R U
H3AB H 0.0593 0.2983 0.4533 0.107 Uiso 1 1 calc R U
H3AC H 0.0329 0.3766 0.4044 0.107 Uiso 1 1 calc R U
C4A C -0.2092(7) 0.3059(7) 0.4218(4) 0.077(3) Uani 1 1 d . .
H4AA H -0.2303 0.3659 0.4254 0.116 Uiso 1 1 calc R U
H4AB H -0.1998 0.2828 0.4680 0.116 Uiso 1 1 calc R U
H4AC H -0.2733 0.2856 0.4009 0.116 Uiso 1 1 calc R U
C2A C -0.2314(7) 0.5840(6) 0.3952(4) 0.067(2) Uani 1 1 d . .
H2AA H -0.1915 0.5310 0.4129 0.100 Uiso 1 1 calc R U
H2AB H -0.3130 0.5995 0.4178 0.100 Uiso 1 1 calc R U
H2AC H -0.1854 0.6259 0.4049 0.100 Uiso 1 1 calc R U
C1A C -0.3216(6) 0.4956(5) 0.2791(4) 0.064(2) Uani 1 1 d . .
H1AA H -0.3161 0.4887 0.2288 0.096 Uiso 1 1 calc R U
H1AB H -0.4064 0.5120 0.2964 0.096 Uiso 1 1 calc R U
H1AC H -0.2860 0.4436 0.3001 0.096 Uiso 1 1 calc R U
N9 N 0.4416(8) -0.0522(4) 0.3669(4) 0.088(2) Uani 1 1 d . .
H9 H 0.4920 -0.0471 0.3311 0.105 Uiso 1 1 calc R U
C81 C -0.0111(9) 0.1603(6) 0.3572(4) 0.079(3) Uani 1 1 d . .
H81A H 0.0659 0.1504 0.3280 0.095 Uiso 1 1 calc R U
H81B H 0.0064 0.1372 0.4032 0.095 Uiso 1 1 calc R U
C82 C -0.0927(11) 0.1148(6) 0.3270(5) 0.093(3) Uani 1 1 d . .
H82A H -0.1045 0.1339 0.2792 0.111 Uiso 1 1 calc R U
H82B H -0.1721 0.1280 0.3537 0.111 Uiso 1 1 calc R U
F71 F -0.4433(9) 0.9737(5) 0.1424(5) 0.167(4) Uani 1 1 d . .
F72 F -0.3106(13) 1.0418(5) 0.1746(5) 0.231(6) Uani 1 1 d . .
F73 F -0.2738(11) 0.9654(6) 0.0855(4) 0.178(5) Uani 1 1 d . .
C74 C -0.3165(17) 0.9730(8) 0.1449(8) 0.127(5) Uani 1 1 d . .

loop_
_atom_site_aniso_label
_atom_site_aniso_U_11
_atom_site_aniso_U_22
_atom_site_aniso_U_33
_atom_site_aniso_U_23
_atom_site_aniso_U_13
_atom_site_aniso_U_12
Si1 0.0191(8) 0.0298(9) 0.0279(9) 0.0078(7) -0.0041(6) -0.0043(6)
Si2 0.0198(8) 0.0289(9) 0.0303(9) 0.0040(7) -0.0084(7) -0.0042(6)
Si3 0.0198(8) 0.0283(9) 0.0291(9) -0.0009(7) -0.0037(6) -0.0056(6)
Si4 0.0203(8) 0.0326(9) 0.0265(9) 0.0073(7) -0.0043(6) -0.0082(7)
Si5 0.0293(9) 0.0371(10) 0.0296(10) -0.0013(7) -0.0052(7) -0.0042(7)
S8 0.0544(12) 0.0515(11) 0.0466(12) -0.0012(9) -0.0092(9) 0.0032(9)
Si7 0.0294(10) 0.0525(12) 0.0435(12) 0.0019(9) 0.0007(8) 0.0082(8)
Si8 0.0421(10) 0.0498(11) 0.0279(10) 0.0078(8) -0.0043(8) -0.0168(9)
Si9 0.0445(11) 0.0442(11) 0.0568(13) 0.0072(9) -0.0315(10) -0.0021(9)
C11 0.022(3) 0.044(4) 0.033(4) 0.012(3) -0.002(3) -0.005(3)
C12 0.019(3) 0.068(5) 0.035(4) 0.009(3) 0.000(3) -0.005(3)
C16 0.033(4) 0.058(5) 0.056(5) 0.030(4) -0.016(3) -0.010(3)
C14 0.027(4) 0.117(7) 0.051(5) 0.043(5) -0.002(3) -0.002(4)
C13 0.022(3) 0.108(7) 0.036(4) 0.012(4) -0.004(3) -0.012(4)
C15 0.039(4) 0.078(6) 0.075(6) 0.048(5) -0.013(4) -0.014(4)
C21 0.021(3) 0.029(3) 0.033(3) 0.005(3) -0.008(2) -0.002(2)
C25 0.032(3) 0.046(4) 0.038(4) -0.005(3) 0.001(3) -0.014(3)
C26 0.028(3) 0.035(3) 0.034(4) -0.004(3) -0.009(3) -0.012(3)
C23 0.072(5) 0.032(4) 0.070(6) -0.014(4) 0.006(4) -0.009(4)
C24 0.041(4) 0.054(5) 0.046(4) -0.012(4) 0.005(3) -0.007(3)
C22 0.052(4) 0.035(4) 0.063(5) 0.002(4) 0.015(4) -0.011(3)
C31 0.029(3) 0.031(3) 0.036(4) -0.009(3) -0.003(3) -0.016(3)
C32 0.025(3) 0.053(4) 0.057(5) 0.009(3) -0.009(3) -0.017(3)
C34 0.050(5) 0.054(5) 0.061(5) -0.005(4) 0.017(4) -0.022(4)
C33 0.023(3) 0.065(5) 0.072(5) -0.001(4) 0.001(3) -0.015(3)
C36 0.039(4) 0.041(4) 0.046(4) 0.000(3) 0.011(3) -0.005(3)
C35 0.052(5) 0.047(4) 0.053(5) 0.006(4) 0.017(4) -0.011(3)
C41 0.031(3) 0.038(4) 0.026(3) 0.011(3) -0.005(3) -0.014(3)
C42 0.039(4) 0.065(5) 0.074(6) -0.011(4) -0.015(4) -0.012(4)
C44 0.065(5) 0.082(6) 0.053(5) 0.002(4) -0.028(4) -0.036(5)
C46 0.049(4) 0.060(5) 0.055(5) -0.003(4) -0.023(4) -0.007(4)
C45 0.081(6) 0.068(6) 0.073(6) -0.022(5) -0.026(5) -0.011(5)
C83A 0.045(5) 0.089(7) 0.085(6) -0.013(5) -0.028(4) -0.025(5)
O3 0.020(2) 0.031(2) 0.044(3) -0.0038(19) -0.0025(18) -0.0052(17)
O2 0.020(2) 0.029(2) 0.038(2) 0.0049(18) -0.0074(17) -0.0058(16)
O1 0.024(2) 0.038(2) 0.037(2) 0.0069(19) -0.0093(18) -0.0118(18)
O4 0.019(2) 0.035(2) 0.034(2) 0.0057(18) -0.0048(17) -0.0080(17)
O5 0.024(2) 0.041(2) 0.033(2) 0.0037(19) -0.0028(17) -0.0008(18)
O6 0.031(2) 0.031(2) 0.033(2) -0.0016(18) -0.0101(18) 0.0012(17)
O7 0.022(2) 0.048(3) 0.031(2) 0.0081(19) -0.0016(17) -0.0065(18)
O8 0.037(2) 0.047(3) 0.033(2) 0.006(2) -0.0147(19) -0.005(2)
C84 0.033(4) 0.066(5) 0.044(5) 0.000(4) -0.011(3) -0.007(3)
C83 0.133(8) 0.056(5) 0.044(5) 0.003(4) -0.022(5) -0.017(5)
N8 0.072(4) 0.059(4) 0.053(4) 0.008(3) -0.015(3) -0.015(3)
O81 0.080(4) 0.076(4) 0.042(3) -0.010(3) -0.005(3) -0.015(3)
O82 0.079(4) 0.085(4) 0.064(4) -0.001(3) -0.021(3) 0.016(3)
F81 0.044(2) 0.059(3) 0.062(3) 0.009(2) -0.009(2) 0.0006(19)
F83 0.072(3) 0.073(3) 0.062(3) -0.020(2) -0.020(2) -0.004(2)
F82 0.054(3) 0.076(3) 0.099(4) 0.006(3) 0.004(3) -0.028(2)
C71 0.080(6) 0.075(6) 0.068(6) -0.013(5) -0.024(5) 0.031(5)
C72 0.079(6) 0.065(6) 0.089(7) -0.019(5) -0.041(5) 0.010(5)
C73 0.074(7) 0.170(12) 0.075(7) 0.019(7) -0.023(6) 0.015(7)
N7 0.085(6) 0.134(8) 0.068(6) 0.010(5) -0.001(5) 0.011(5)
S7 0.0743(16) 0.117(2) 0.0610(16) 0.0114(14) -0.0222(12) -0.0298(14)
O71 0.092(5) 0.220(9) 0.049(4) -0.026(5) 0.018(4) -0.048(5)
O72 0.073(5) 0.216(10) 0.139(8) 0.022(7) -0.034(5) -0.028(5)
C51 0.045(4) 0.041(4) 0.045(4) -0.012(3) -0.004(3) -0.005(3)
C53 0.053(4) 0.045(4) 0.041(4) -0.004(3) -0.007(3) -0.003(3)
C52 0.046(4) 0.038(4) 0.048(4) -0.003(3) -0.009(3) -0.005(3)
C54 0.089(7) 0.053(5) 0.062(6) -0.005(5) 0.019(5) -0.024(5)
N5 0.049(4) 0.067(4) 0.042(4) -0.002(3) -0.004(3) -0.006(3)
S5 0.0892(16) 0.0474(11) 0.0461(12) 0.0017(9) 0.0064(11) -0.0065(10)
O52 0.100(5) 0.089(5) 0.078(5) 0.002(4) 0.044(4) 0.000(4)
O51 0.136(6) 0.098(5) 0.042(3) 0.015(3) -0.039(3) -0.064(4)
F53 0.138(5) 0.075(4) 0.109(5) -0.007(3) 0.012(4) -0.050(4)
F52 0.096(4) 0.066(3) 0.104(4) 0.004(3) 0.017(3) 0.012(3)
F51 0.146(5) 0.067(3) 0.088(4) 0.038(3) 0.004(4) -0.008(3)
C91 0.062(5) 0.058(5) 0.072(6) 0.003(4) -0.031(4) 0.002(4)
C92 0.062(5) 0.058(5) 0.081(6) 0.008(4) -0.023(5) -0.004(4)
C94 0.071(6) 0.058(5) 0.058(6) 0.006(4) -0.022(4) -0.028(4)
C93 0.087(7) 0.082(7) 0.093(8) 0.009(6) -0.023(6) -0.003(5)
S9 0.0775(16) 0.0532(12) 0.0667(15) -0.0060(11) -0.0338(12) -0.0055(11)
O92 0.079(4) 0.067(4) 0.056(4) -0.006(3) -0.026(3) -0.017(3)
O91 0.095(5) 0.102(5) 0.071(4) -0.037(4) -0.030(4) 0.020(4)
F93 0.106(4) 0.058(3) 0.082(4) 0.011(2) -0.034(3) -0.029(3)
F92 0.080(4) 0.100(4) 0.103(4) 0.030(3) -0.049(3) -0.028(3)
F91 0.141(5) 0.087(4) 0.055(3) -0.008(3) -0.036(3) -0.009(3)
C8A 0.045(4) 0.050(4) 0.043(4) -0.005(3) -0.013(3) -0.008(3)
C5A 0.074(5) 0.036(4) 0.074(6) -0.001(4) -0.045(4) -0.003(4)
C7A 0.045(4) 0.068(5) 0.043(4) -0.001(4) 0.002(3) -0.017(4)
C6A 0.045(5) 0.102(7) 0.103(8) 0.023(6) -0.034(5) -0.020(5)
C3A 0.061(5) 0.122(8) 0.041(5) 0.004(5) -0.008(4) -0.041(5)
C4A 0.050(5) 0.149(9) 0.037(5) 0.009(5) 0.007(4) -0.033(5)
C2A 0.041(4) 0.096(6) 0.055(5) -0.012(5) 0.011(4) 0.000(4)
C1A 0.033(4) 0.095(6) 0.061(5) -0.001(5) 0.006(4) -0.010(4)
N9 0.140(7) 0.055(4) 0.064(5) 0.002(4) -0.032(5) 0.000(4)
C81 0.101(7) 0.097(7) 0.050(5) 0.040(5) -0.030(5) -0.038(6)
C82 0.148(10) 0.085(7) 0.063(6) 0.033(5) -0.042(6) -0.055(7)
F71 0.183(8) 0.132(6) 0.167(8) -0.019(5) -0.098(7) 0.047(6)
F72 0.50(2) 0.102(6) 0.126(7) 0.005(5) -0.065(9) -0.131(9)
F73 0.331(14) 0.186(8) 0.050(4) 0.019(5) -0.013(6) -0.134(9)
C74 0.181(15) 0.085(9) 0.124(13) -0.012(8) -0.062(11) -0.028(9)

loop_
_atom_type_symbol
_atom_type_description
_atom_type_scat_dispersion_real
_atom_type_scat_dispersion_imag
_atom_type_scat_source
C C 0.0033 0.0016 'International Tables Vol C Tables 4.2.6.8 and 6.1.1.4'
H H 0.0000 0.0000 'International Tables Vol C Tables 4.2.6.8 and 6.1.1.4'
N N 0.0061 0.0033 'International Tables Vol C Tables 4.2.6.8 and 6.1.1.4'
O O 0.0106 0.0060 'International Tables Vol C Tables 4.2.6.8 and 6.1.1.4'
Si Si 0.0817 0.0704 'International Tables Vol C Tables 4.2.6.8 and 6.1.1.4'
S S 0.1246 0.1234 'International Tables Vol C Tables 4.2.6.8 and 6.1.1.4'
F F 0.0171 0.0103 'International Tables Vol C Tables 4.2.6.8 and 6.1.1.4'

loop_
_geom_angle_atom_site_label_1
_geom_angle_atom_site_label_2
_geom_angle_atom_site_label_3
_geom_angle
O5 Si1 O1 110.4(2)
O5 Si1 O2 106.8(2)
O1 Si1 O2 110.2(2)
O5 Si1 C11 111.7(2)
O1 Si1 C11 109.1(3)
O2 Si1 C11 108.6(2)
O8 Si2 O3 109.8(2)
O8 Si2 O4 106.8(2)
O3 Si2 O4 110.7(2)
O8 Si2 C21 111.6(2)
O3 Si2 C21 108.8(2)
O4 Si2 C21 109.1(2)
O6 Si3 O3 108.7(2)
O6 Si3 O2 109.3(2)
O3 Si3 O2 110.4(2)
O6 Si3 C31 110.9(2)
O3 Si3 C31 108.1(2)
O2 Si3 C31 109.4(2)
O7 Si4 O4 109.0(2)
O7 Si4 O1 109.5(2)
O4 Si4 O1 110.1(2)
O7 Si4 C41 109.7(2)
O4 Si4 C41 109.9(2)
O1 Si4 C41 108.6(2)
O6 Si5 C7A 109.6(3)
O6 Si5 C8A 108.7(3)
C7A Si5 C8A 109.7(3)
O6 Si5 C51 109.8(3)
C7A Si5 C51 110.6(3)
C8A Si5 C51 108.5(3)
O82 S8 O81 122.1(4)
O82 S8 N8 112.0(4)
O81 S8 N8 108.7(3)
O82 S8 C84 103.7(3)
O81 S8 C84 102.8(3)
N8 S8 C84 105.8(3)
O5 Si7 C2A 108.1(3)
O5 Si7 C1A 108.1(3)
C2A Si7 C1A 112.0(4)
O5 Si7 C71 106.8(4)
C2A Si7 C71 108.0(4)
C1A Si7 C71 113.5(4)
O7 Si8 C3A 108.6(3)
O7 Si8 C4A 107.8(3)
C3A Si8 C4A 109.4(4)
O7 Si8 C81 108.5(3)
C3A Si8 C81 107.6(4)
C4A Si8 C81 114.8(4)
O8 Si9 C5A 107.5(3)
O8 Si9 C91 105.6(3)
C5A Si9 C91 112.6(4)
O8 Si9 C6A 109.8(3)
C5A Si9 C6A 111.4(4)
C91 Si9 C6A 109.7(4)
C12 C11 C16 118.1(6)
C12 C11 Si1 121.8(5)
C16 C11 Si1 120.1(5)
C13 C12 C11 120.2(7)
C15 C16 C11 121.9(7)
C13 C14 C15 121.8(7)
C14 C13 C12 120.1(7)
C14 C15 C16 117.9(7)
C26 C21 C22 115.8(6)
C26 C21 Si2 123.3(4)
C22 C21 Si2 120.9(5)
C24 C25 C26 120.7(6)
C25 C26 C21 122.0(6)
C24 C23 C22 120.0(7)
C23 C24 C25 119.7(6)
C23 C22 C21 121.7(6)
C36 C31 C32 116.8(6)
C36 C31 Si3 123.4(5)
C32 C31 Si3 119.8(5)
C31 C32 C33 121.7(6)
C33 C34 C35 119.8(7)
C34 C33 C32 119.8(6)
C31 C36 C35 122.2(6)
C34 C35 C36 119.7(7)
C46 C41 C42 116.8(6)
C46 C41 Si4 124.1(5)
C42 C41 Si4 119.1(5)
C83A C42 C41 121.1(7)
C83A C44 C45 120.5(7)
C41 C46 C45 121.9(7)
C44 C45 C46 118.6(8)
C44 C83A C42 121.1(7)
Si3 O3 Si2 161.7(3)
Si3 O2 Si1 153.5(3)
Si1 O1 Si4 155.5(3)
Si4 O4 Si2 152.3(3)
Si1 O5 Si7 144.6(3)
Si3 O6 Si5 144.7(3)
Si4 O7 Si8 142.0(3)
Si2 O8 Si9 137.6(3)
F81 C84 F83 108.2(6)
F81 C84 F82 108.1(6)
F83 C84 F82 109.1(6)
F81 C84 S8 110.0(5)
F83 C84 S8 111.0(5)
F82 C84 S8 110.3(5)
N8 C83 C82 111.5(7)
C83 N8 S8 123.7(6)
C72 C71 Si7 116.0(6)
C71 C72 C73 112.8(8)
N7 C73 C72 107.1(8)
C73 N7 S7 120.8(8)
O71 S7 O72 120.6(5)
O71 S7 N7 113.8(5)
O72 S7 N7 102.5(6)
O71 S7 C74 109.3(7)
O72 S7 C74 103.1(7)
N7 S7 C74 106.2(5)
C52 C51 Si5 117.1(5)
N5 C53 C52 114.0(6)
C53 C52 C51 113.8(5)
F52 C54 F51 109.0(8)
F52 C54 F53 106.8(7)
F51 C54 F53 109.4(7)
F52 C54 S5 111.2(6)
F51 C54 S5 111.2(6)
F53 C54 S5 109.0(7)
C53 N5 S5 124.9(5)
O51 S5 O52 123.1(4)
O51 S5 N5 110.7(3)
O52 S5 N5 108.9(4)
O51 S5 C54 104.6(5)
O52 S5 C54 101.7(4)
N5 S5 C54 106.1(4)
C92 C91 Si9 111.4(6)
C91 C92 C93 114.8(7)
F93 C94 F91 109.6(7)
F93 C94 F92 107.1(7)
F91 C94 F92 107.1(6)
F93 C94 S9 113.7(5)
F91 C94 S9 110.4(6)
F92 C94 S9 108.7(5)
N9 C93 C92 112.1(8)
O91 S9 O92 120.4(4)
O91 S9 N9 116.1(4)
O92 S9 N9 105.4(4)
O91 S9 C94 103.3(4)
O92 S9 C94 105.1(4)
N9 S9 C94 105.0(4)
C93 N9 S9 121.1(8)
C82 C81 Si8 116.4(7)
C81 C82 C83 114.5(9)
F73 C74 F72 114.6(14)
F73 C74 F71 105.8(12)
F72 C74 F71 105.8(14)
F73 C74 S7 118.1(12)
F72 C74 S7 109.4(10)
F71 C74 S7 101.4(10)

loop_
_geom_bond_atom_site_label_1
_geom_bond_atom_site_label_2
_geom_bond_distance
Si1 O5 1.609(4)
Si1 O1 1.611(4)
Si1 O2 1.613(4)
Si1 C11 1.850(6)
Si2 O8 1.604(4)
Si2 O3 1.613(4)
Si2 O4 1.619(4)
Si2 C21 1.841(6)
Si3 O6 1.606(4)
Si3 O3 1.611(4)
Si3 O2 1.612(4)
Si3 C31 1.854(6)
Si4 O7 1.609(4)
Si4 O4 1.610(4)
Si4 O1 1.622(4)
Si4 C41 1.839(6)
Si5 O6 1.651(4)
Si5 C7A 1.847(7)
Si5 C8A 1.851(6)
Si5 C51 1.870(7)
S8 O82 1.390(6)
S8 O81 1.414(5)
S8 N8 1.579(7)
S8 C84 1.820(8)
Si7 O5 1.649(4)
Si7 C2A 1.836(8)
Si7 C1A 1.848(8)
Si7 C71 1.870(8)
Si8 O7 1.639(4)
Si8 C3A 1.845(8)
Si8 C4A 1.848(8)
Si8 C81 1.886(10)
Si9 O8 1.659(4)
Si9 C5A 1.853(8)
Si9 C91 1.856(8)
Si9 C6A 1.861(9)
C11 C12 1.390(9)
C11 C16 1.400(9)
C12 C13 1.389(9)
C16 C15 1.395(10)
C14 C13 1.370(11)
C14 C15 1.373(12)
C21 C26 1.386(8)
C21 C22 1.402(9)
C25 C24 1.367(9)
C25 C26 1.371(8)
C23 C24 1.353(10)
C23 C22 1.390(10)
C31 C36 1.370(9)
C31 C32 1.386(8)
C32 C33 1.396(9)
C34 C33 1.365(10)
C34 C35 1.366(10)
C36 C35 1.394(9)
C41 C46 1.360(9)
C41 C42 1.394(9)
C42 C83A 1.375(10)
C44 C83A 1.336(11)
C44 C45 1.360(11)
C46 C45 1.413(10)
C84 F81 1.314(7)
C84 F83 1.320(8)
C84 F82 1.326(8)
C83 N8 1.456(10)
C83 C82 1.556(12)
C71 C72 1.499(11)
C72 C73 1.558(13)
C73 N7 1.427(8)
N7 S7 1.683(10)
S7 O71 1.386(6)
S7 O72 1.389(7)
S7 C74 1.787(14)
C51 C52 1.520(9)
C53 N5 1.441(9)
C53 C52 1.514(9)
C54 F52 1.300(10)
C54 F51 1.309(10)
C54 F53 1.336(10)
C54 S5 1.827(9)
N5 S5 1.584(6)
S5 O51 1.391(6)
S5 O52 1.420(6)
C91 C92 1.472(11)
C92 C93 1.547(12)
C94 F93 1.285(8)
C94 F91 1.329(9)
C94 F92 1.339(9)
C94 S9 1.836(8)
C93 N9 1.403(12)
S9 O91 1.370(7)
S9 O92 1.398(6)
S9 N9 1.646(8)
C81 C82 1.469(12)
F71 C74 1.444(17)
F72 C74 1.300(13)
F73 C74 1.214(17)

loop_
_geom_torsion_atom_site_label_1
_geom_torsion_atom_site_label_2
_geom_torsion_atom_site_label_3
_geom_torsion_atom_site_label_4
_geom_torsion
O5 Si1 C11 C12 -107.6(5)
O1 Si1 C11 C12 14.7(6)
O2 Si1 C11 C12 134.8(5)
O5 Si1 C11 C16 72.9(5)
O1 Si1 C11 C16 -164.8(5)
O2 Si1 C11 C16 -44.6(6)
C16 C11 C12 C13 -2.1(9)
Si1 C11 C12 C13 178.4(5)
C12 C11 C16 C15 0.7(10)
Si1 C11 C16 C15 -179.8(5)
C15 C14 C13 C12 -1.3(11)
C11 C12 C13 C14 2.5(10)
C13 C14 C15 C16 -0.2(12)
C11 C16 C15 C14 0.5(11)
O8 Si2 C21 C26 -118.0(5)
O3 Si2 C21 C26 3.2(5)
O4 Si2 C21 C26 124.2(5)
O8 Si2 C21 C22 62.7(5)
O3 Si2 C21 C22 -176.0(5)
O4 Si2 C21 C22 -55.1(5)
C24 C25 C26 C21 1.2(9)
C22 C21 C26 C25 -1.8(8)
Si2 C21 C26 C25 178.9(5)
C22 C23 C24 C25 -2.1(11)
C26 C25 C24 C23 0.8(10)
C24 C23 C22 C21 1.5(12)
C26 C21 C22 C23 0.5(10)
Si2 C21 C22 C23 179.8(6)
O6 Si3 C31 C36 -108.6(5)
O3 Si3 C31 C36 132.3(5)
O2 Si3 C31 C36 12.1(6)
O6 Si3 C31 C32 71.1(5)
O3 Si3 C31 C32 -48.0(5)
O2 Si3 C31 C32 -168.3(5)
C36 C31 C32 C33 0.8(9)
Si3 C31 C32 C33 -178.9(5)
C35 C34 C33 C32 -2.0(11)
C31 C32 C33 C34 1.2(11)
C32 C31 C36 C35 -2.0(10)
Si3 C31 C36 C35 177.6(5)
C33 C34 C35 C36 0.8(11)
C31 C36 C35 C34 1.3(11)
O7 Si4 C41 C46 -113.9(6)
O4 Si4 C41 C46 5.9(6)
O1 Si4 C41 C46 126.4(6)
O7 Si4 C41 C42 65.8(6)
O4 Si4 C41 C42 -174.4(5)
O1 Si4 C41 C42 -53.9(6)
C46 C41 C42 C83A 2.2(11)
Si4 C41 C42 C83A -177.6(6)
C42 C41 C46 C45 -2.1(11)
Si4 C41 C46 C45 177.6(6)
C83A C44 C45 C46 2.1(14)
C41 C46 C45 C44 0.0(13)
C45 C44 C83A C42 -2.1(14)
C41 C42 C83A C44 -0.1(13)
O6 Si3 O3 Si2 82.2(9)
O2 Si3 O3 Si2 -37.7(10)
C31 Si3 O3 Si2 -157.3(9)
O8 Si2 O3 Si3 -92.6(9)
O4 Si2 O3 Si3 25.0(10)
C21 Si2 O3 Si3 145.0(9)
O6 Si3 O2 Si1 -114.3(6)
O3 Si3 O2 Si1 5.3(7)
C31 Si3 O2 Si1 124.1(6)
O5 Si1 O2 Si3 119.0(6)
O1 Si1 O2 Si3 -0.9(7)
C11 Si1 O2 Si3 -120.3(6)
O5 Si1 O1 Si4 -64.7(7)
O2 Si1 O1 Si4 53.1(7)
C11 Si1 O1 Si4 172.2(6)
O7 Si4 O1 Si1 57.3(7)
O4 Si4 O1 Si1 -62.6(7)
C41 Si4 O1 Si1 177.1(6)
O7 Si4 O4 Si2 -115.9(6)
O1 Si4 O4 Si2 4.3(7)
C41 Si4 O4 Si2 123.8(6)
O8 Si2 O4 Si4 131.1(6)
O3 Si2 O4 Si4 11.6(7)
C21 Si2 O4 Si4 -108.1(6)
O1 Si1 O5 Si7 -60.1(5)
O2 Si1 O5 Si7 -179.9(4)
C11 Si1 O5 Si7 61.5(5)
C2A Si7 O5 Si1 155.4(5)
C1A Si7 O5 Si1 34.0(6)
C71 Si7 O5 Si1 -88.6(5)
O3 Si3 O6 Si5 -150.4(4)
O2 Si3 O6 Si5 -29.8(5)
C31 Si3 O6 Si5 90.9(5)
C7A Si5 O6 Si3 78.4(5)
C8A Si5 O6 Si3 -161.8(5)
C51 Si5 O6 Si3 -43.2(5)
O4 Si4 O7 Si8 -8.9(5)
O1 Si4 O7 Si8 -129.4(4)
C41 Si4 O7 Si8 111.5(5)
C3A Si8 O7 Si4 63.5(6)
C4A Si8 O7 Si4 -178.1(5)
C81 Si8 O7 Si4 -53.2(6)
O3 Si2 O8 Si9 -44.7(5)
O4 Si2 O8 Si9 -164.8(4)
C21 Si2 O8 Si9 76.0(5)
C5A Si9 O8 Si2 100.9(5)
C91 Si9 O8 Si2 -138.6(5)
C6A Si9 O8 Si2 -20.4(6)
O82 S8 C84 F81 175.2(5)
O81 S8 C84 F81 -56.7(6)
N8 S8 C84 F81 57.2(6)
O82 S8 C84 F83 55.5(6)
O81 S8 C84 F83 -176.4(5)
N8 S8 C84 F83 -62.5(5)
O82 S8 C84 F82 -65.6(6)
O81 S8 C84 F82 62.5(5)
N8 S8 C84 F82 176.4(5)
C82 C83 N8 S8 91.9(9)
O82 S8 N8 C83 -18.4(7)
O81 S8 N8 C83 -156.3(6)
C84 S8 N8 C83 93.9(6)
O5 Si7 C71 C72 80.4(8)
C2A Si7 C71 C72 -163.5(7)
C1A Si7 C71 C72 -38.7(9)
Si7 C71 C72 C73 -173.6(7)
C71 C72 C73 N7 67.4(11)
C72 C73 N7 S7 -121.1(8)
C73 N7 S7 O71 23.9(9)
C73 N7 S7 O72 155.8(8)
C73 N7 S7 C74 -96.4(10)
O6 Si5 C51 C52 65.3(6)
C7A Si5 C51 C52 -55.7(6)
C8A Si5 C51 C52 -176.1(5)
N5 C53 C52 C51 62.9(8)
Si5 C51 C52 C53 175.3(5)
C52 C53 N5 S5 111.5(6)
C53 N5 S5 O51 -28.2(7)
C53 N5 S5 O52 -166.5(6)
C53 N5 S5 C54 84.7(7)
F52 C54 S5 O51 53.3(8)
F51 C54 S5 O51 -68.4(8)
F53 C54 S5 O51 170.8(6)
F52 C54 S5 O52 -177.6(7)
F51 C54 S5 O52 60.7(8)
F53 C54 S5 O52 -60.1(7)
F52 C54 S5 N5 -63.8(8)
F51 C54 S5 N5 174.5(6)
F53 C54 S5 N5 53.7(7)
O8 Si9 C91 C92 -58.6(6)
C5A Si9 C91 C92 58.5(7)
C6A Si9 C91 C92 -176.8(6)
Si9 C91 C92 C93 -175.8(6)
C91 C92 C93 N9 -63.8(11)
F93 C94 S9 O91 71.3(7)
F91 C94 S9 O91 -52.3(6)
F92 C94 S9 O91 -169.5(6)
F93 C94 S9 O92 -55.7(7)
F91 C94 S9 O92 -179.4(6)
F92 C94 S9 O92 63.5(6)
F93 C94 S9 N9 -166.7(6)
F91 C94 S9 N9 69.7(7)
F92 C94 S9 N9 -47.4(7)
C92 C93 N9 S9 -130.0(7)
O91 S9 N9 C93 41.6(8)
O92 S9 N9 C93 177.6(7)
C94 S9 N9 C93 -71.7(8)
O7 Si8 C81 C82 -62.0(7)
C3A Si8 C81 C82 -179.4(7)
C4A Si8 C81 C82 58.6(8)
Si8 C81 C82 C83 -175.1(6)
N8 C83 C82 C81 63.0(12)
O71 S7 C74 F73 -170.5(12)
O72 S7 C74 F73 60.0(14)
N7 S7 C74 F73 -47.4(14)
O71 S7 C74 F72 55.9(15)
O72 S7 C74 F72 -73.5(14)
N7 S7 C74 F72 179.0(12)
O71 S7 C74 F71 -55.5(9)
O72 S7 C74 F71 175.0(8)
N7 S7 C74 F71 67.6(10)
